data_7206458
loop_
_publ_author_name
'Ghedini, Mauro'
'Golemme, Attilio'
'Aiello, Iolinda'
'Godbert, Nicolas'
'Termine, Roberto'
'Crispini, Alessandra'
'La Deda, Massimo'
'Lelj, Francesco'
'Amati, Mario'
'Belviso, Sandra'

_publ_section_title
;
 Liaisons between photoconductivity and molecular frame in
 organometallic Pd(ii) and Pt(ii) complexes
;
_journal_issue 35
_journal_name_full 'Journal of Materials Chemistry'
_journal_page_first 13434
_journal_paper_doi 10.1039/c1jm11926e
_journal_volume 21
_journal_year 2011
_chemical_formula_moiety 'C36 H42 N2 O2 Pd'
_chemical_formula_sum 'C36 H42 N2 O2 Pd'
_chemical_formula_weight 641.12
_space_group_IT_number 2
_symmetry_cell_setting triclinic
_symmetry_space_group_name_Hall '-P 1'
_symmetry_space_group_name_H-M 'P -1'
_atom_sites_solution_hydrogens geom
_atom_sites_solution_primary direct
_atom_sites_solution_secondary difmap
_audit_creation_method SHELXL-97
_cell_angle_alpha 94.509(4)
_cell_angle_beta 92.828(4)
_cell_angle_gamma 92.317(4)
_cell_formula_units_Z 2
_cell_length_a 5.9863(4)
_cell_length_b 8.2081(7)
_cell_length_c 32.135(3)
_cell_measurement_reflns_used 6726
_cell_measurement_temperature 298(2)
_cell_measurement_theta_max 26.82
_cell_measurement_theta_min 2.49
_cell_volume 1570.6(2)
_computing_cell_refinement 'Bruker SMART'
_computing_data_collection 'Bruker SMART'
_computing_data_reduction 'Bruker SAINT'
_computing_molecular_graphics 'Bruker SHELXTL'
_computing_publication_material 'Bruker SHELXTL'
_computing_structure_refinement 'Bruker SHELXTL'
_computing_structure_solution 'Bruker SHELXTL'
_diffrn_ambient_temperature 298(2)
_diffrn_measured_fraction_theta_full 0.982
_diffrn_measured_fraction_theta_max 0.982
_diffrn_measurement_device_type 'CCD area detector'
_diffrn_measurement_method 'phi and omega scans'
_diffrn_radiation_monochromator graphite
_diffrn_radiation_source 'sealed tube'
_diffrn_radiation_type MoK\a
_diffrn_radiation_wavelength 0.71073
_diffrn_reflns_av_R_equivalents 0.0407
_diffrn_reflns_av_sigmaI/netI 0.0393
_diffrn_reflns_limit_h_max 7
_diffrn_reflns_limit_h_min -7
_diffrn_reflns_limit_k_max 10
_diffrn_reflns_limit_k_min -10
_diffrn_reflns_limit_l_max 40
_diffrn_reflns_limit_l_min -40
_diffrn_reflns_number 28179
_diffrn_reflns_theta_full 26.37
_diffrn_reflns_theta_max 26.37
_diffrn_reflns_theta_min 0.64
_exptl_absorpt_coefficient_mu 0.625
_exptl_absorpt_correction_T_max 0.8750
_exptl_absorpt_correction_T_min 0.7850
_exptl_absorpt_correction_type sphere
_exptl_absorpt_process_details SADABS
_exptl_crystal_colour orange
_exptl_crystal_density_diffrn 1.356
_exptl_crystal_density_method 'not measured'
_exptl_crystal_description plate
_exptl_crystal_F_000 668
_exptl_crystal_size_max 0.10
_exptl_crystal_size_mid 0.10
_exptl_crystal_size_min 0.08
_refine_diff_density_max 0.482
_refine_diff_density_min -0.784
_refine_diff_density_rms 0.166
_refine_ls_extinction_method none
_refine_ls_goodness_of_fit_ref 1.154
_refine_ls_hydrogen_treatment constr
_refine_ls_matrix_type full
_refine_ls_number_parameters 370
_refine_ls_number_reflns 6328
_refine_ls_number_restraints 0
_refine_ls_restrained_S_all 1.154
_refine_ls_R_factor_all 0.0516
_refine_ls_R_factor_gt 0.0366
_refine_ls_shift/su_max 0.001
_refine_ls_shift/su_mean 0.000
_refine_ls_structure_factor_coef Fsqd
_refine_ls_weighting_details 'calc w=1/[\s^2^(Fo^2^)+(0.0534P)^2^+0.1018P] where P=(Fo^2^+2Fc^2^)/3'
_refine_ls_weighting_scheme calc
_refine_ls_wR_factor_gt 0.0848
_refine_ls_wR_factor_ref 0.1014
_reflns_number_gt 5344
_reflns_number_total 6328
_reflns_threshold_expression >2sigma(I)
_cod_data_source_file c1jm11926e.txt
_cod_data_source_block (PYPDON)
_cod_depositor_comments
;
The following automatic conversions were performed:

'_symmetry_cell_setting' value 'Triclinic' changed to 'triclinic'
according to /home/saulius/struct/CIF-dictionaries/cif_core.dic
dictionary named 'cif_core.dic' version 2.4.1 from 2010-06-29.

Automatic conversion script
Id: cif_fix_values 1715 2011-07-08 13:25:40Z adriana 
;
_cod_database_code 7206458

loop_
_symmetry_equiv_pos_as_xyz
'x, y, z'
'-x, -y, -z'

loop_
_atom_site_label
_atom_site_type_symbol
_atom_site_fract_x
_atom_site_fract_y
_atom_site_fract_z
_atom_site_U_iso_or_equiv
_atom_site_adp_type
_atom_site_occupancy
_atom_site_symmetry_multiplicity
_atom_site_calc_flag
_atom_site_refinement_flags
Pd Pd 0.80217(3) -0.05016(3) 0.738304(8) 0.03950(10) Uani 1 1 d .
O1 O 0.6606(3) -0.1126(3) 0.67907(7) 0.0510(6) Uani 1 1 d .
O2 O 0.1276(4) -0.1796(3) 0.56847(8) 0.0683(7) Uani 1 1 d .
N1 N 0.5927(4) 0.1395(3) 0.74586(8) 0.0393(6) Uani 1 1 d .
N2 N 1.0245(4) -0.2260(3) 0.72723(8) 0.0416(6) Uani 1 1 d .
C1 C 0.4151(5) 0.1515(4) 0.72093(10) 0.0432(7) Uani 1 1 d .
H1 H 0.3198 0.2331 0.7293 0.052 Uiso 1 1 calc R
C2 C 0.3466(5) 0.0585(4) 0.68299(10) 0.0427(7) Uani 1 1 d .
C3 C 0.1438(5) 0.0988(4) 0.66299(11) 0.0512(8) Uani 1 1 d .
H3A H 0.0598 0.1788 0.6761 0.061 Uiso 1 1 calc R
C4 C 0.0655(5) 0.0254(4) 0.62518(11) 0.0547(9) Uani 1 1 d .
H4A H -0.0689 0.0549 0.6128 0.066 Uiso 1 1 calc R
C5 C 0.1913(5) -0.0947(4) 0.60556(11) 0.0512(8) Uani 1 1 d .
C6 C 0.3927(5) -0.1364(4) 0.62365(10) 0.0481(8) Uani 1 1 d .
H6A H 0.4764 -0.2140 0.6095 0.058 Uiso 1 1 calc R
C7 C 0.4743(5) -0.0647(4) 0.66274(10) 0.0423(7) Uani 1 1 d .
C8 C -0.0840(6) -0.1471(5) 0.54916(12) 0.0649(10) Uani 1 1 d .
H8A H -0.0831 -0.0352 0.5415 0.078 Uiso 1 1 calc R
H8B H -0.2014 -0.1616 0.5685 0.078 Uiso 1 1 calc R
C9 C -0.1267(7) -0.2632(5) 0.51100(12) 0.0693(11) Uani 1 1 d .
H9A H -0.1367 -0.3744 0.5192 0.083 Uiso 1 1 calc R
H9B H -0.0022 -0.2544 0.4930 0.083 Uiso 1 1 calc R
C10 C -0.3406(7) -0.2276(6) 0.48717(13) 0.0738(12) Uani 1 1 d .
H10A H -0.4635 -0.2362 0.5056 0.089 Uiso 1 1 calc R
H10B H -0.3297 -0.1155 0.4797 0.089 Uiso 1 1 calc R
C11 C -0.3956(7) -0.3368(6) 0.44845(13) 0.0792(12) Uani 1 1 d .
H11A H -0.4158 -0.4483 0.4561 0.095 Uiso 1 1 calc R
H11B H -0.2695 -0.3331 0.4307 0.095 Uiso 1 1 calc R
C12 C -0.6015(7) -0.2935(6) 0.42391(14) 0.0849(14) Uani 1 1 d .
H12A H -0.7247 -0.2919 0.4424 0.102 Uiso 1 1 calc R
H12B H -0.5775 -0.1831 0.4158 0.102 Uiso 1 1 calc R
C13 C -0.6712(9) -0.3975(7) 0.38670(16) 0.117(2) Uani 1 1 d .
H13A H -0.8056 -0.3581 0.3743 0.175 Uiso 1 1 calc R
H13B H -0.6991 -0.5074 0.3940 0.175 Uiso 1 1 calc R
H13C H -0.5552 -0.3961 0.3671 0.175 Uiso 1 1 calc R
C14 C 0.6245(5) 0.2663(4) 0.77901(9) 0.0386(7) Uani 1 1 d .
C15 C 0.8209(5) 0.3647(4) 0.78191(10) 0.0444(7) Uani 1 1 d .
H15A H 0.9271 0.3495 0.7620 0.053 Uiso 1 1 calc R
C16 C 0.8576(5) 0.4838(4) 0.81408(10) 0.0476(8) Uani 1 1 d .
H16A H 0.9886 0.5493 0.8155 0.057 Uiso 1 1 calc R
C17 C 0.7043(5) 0.5091(4) 0.84464(10) 0.0460(7) Uani 1 1 d .
C18 C 0.5076(5) 0.4114(4) 0.84077(10) 0.0476(8) Uani 1 1 d .
H18A H 0.4014 0.4263 0.8607 0.057 Uiso 1 1 calc R
C19 C 0.4665(5) 0.2934(4) 0.80824(10) 0.0446(7) Uani 1 1 d .
H19A H 0.3319 0.2319 0.8059 0.054 Uiso 1 1 calc R
C20 C 0.7529(6) 0.6345(4) 0.88118(11) 0.0565(9) Uani 1 1 d .
H20A H 0.6221 0.6403 0.8978 0.068 Uiso 1 1 calc R
H20B H 0.7786 0.7408 0.8706 0.068 Uiso 1 1 calc R
C21 C 0.9532(6) 0.5984(5) 0.90905(12) 0.0629(10) Uani 1 1 d .
H21A H 0.9365 0.4868 0.9167 0.076 Uiso 1 1 calc R
H21B H 1.0872 0.6068 0.8934 0.076 Uiso 1 1 calc R
C22 C 0.9827(7) 0.7119(5) 0.94824(12) 0.0699(11) Uani 1 1 d .
H22A H 0.8539 0.6966 0.9649 0.084 Uiso 1 1 calc R
H22B H 0.9859 0.8238 0.9405 0.084 Uiso 1 1 calc R
C23 C 1.1930(8) 0.6872(7) 0.97485(14) 0.0898(14) Uani 1 1 d .
H23A H 1.1942 0.5734 0.9810 0.108 Uiso 1 1 calc R
H23B H 1.3219 0.7090 0.9587 0.108 Uiso 1 1 calc R
C24 C 1.2181(11) 0.7913(8) 1.01496(17) 0.120(2) Uani 1 1 d .
H24A H 1.0881 0.7712 1.0310 0.144 Uiso 1 1 calc R
H24B H 1.2205 0.9052 1.0089 0.144 Uiso 1 1 calc R
C25 C 1.4259(12) 0.7627(10) 1.0414(2) 0.161(3) Uani 1 1 d .
H25A H 1.4312 0.8347 1.0665 0.242 Uiso 1 1 calc R
H25B H 1.5559 0.7841 1.0260 0.242 Uiso 1 1 calc R
H25C H 1.4226 0.6513 1.0485 0.242 Uiso 1 1 calc R
C26 C 0.9688(5) -0.0321(4) 0.79392(10) 0.0430(7) Uani 1 1 d .
C27 C 0.9226(6) 0.0516(4) 0.83199(10) 0.0494(8) Uani 1 1 d .
H27A H 0.7934 0.1105 0.8337 0.059 Uiso 1 1 calc R
C28 C 1.0654(6) 0.0483(5) 0.86697(11) 0.0590(9) Uani 1 1 d .
H28A H 1.0312 0.1060 0.8918 0.071 Uiso 1 1 calc R
C29 C 1.2592(7) -0.0393(5) 0.86595(12) 0.0640(10) Uani 1 1 d .
H29A H 1.3551 -0.0391 0.8896 0.077 Uiso 1 1 calc R
C30 C 1.3059(6) -0.1251(4) 0.82982(11) 0.0535(8) Uani 1 1 d .
H30A H 1.4353 -0.1839 0.8287 0.064 Uiso 1 1 calc R
C31 C 1.1619(5) -0.1261(4) 0.79429(10) 0.0421(7) Uani 1 1 d .
C32 C 1.1942(5) -0.2305(4) 0.75662(10) 0.0413(7) Uani 1 1 d .
C33 C 1.3721(5) -0.3308(4) 0.74927(11) 0.0480(8) Uani 1 1 d .
H33A H 1.4894 -0.3328 0.7693 0.058 Uiso 1 1 calc R
C34 C 1.3738(5) -0.4266(4) 0.71243(11) 0.0531(9) Uani 1 1 d .
H34A H 1.4931 -0.4929 0.7071 0.064 Uiso 1 1 calc R
C35 C 1.1962(6) -0.4240(4) 0.68316(12) 0.0538(8) Uani 1 1 d .
H35A H 1.1923 -0.4903 0.6583 0.065 Uiso 1 1 calc R
C36 C 1.0260(5) -0.3210(4) 0.69177(11) 0.0491(8) Uani 1 1 d .
H36A H 0.9075 -0.3176 0.6721 0.059 Uiso 1 1 calc R

loop_
_atom_site_aniso_label
_atom_site_aniso_U_11
_atom_site_aniso_U_22
_atom_site_aniso_U_33
_atom_site_aniso_U_23
_atom_site_aniso_U_13
_atom_site_aniso_U_12
Pd 0.03339(12) 0.03842(15) 0.04628(17) 0.00429(10) -0.00477(9) 0.00309(9)
O1 0.0417(11) 0.0587(14) 0.0516(14) -0.0008(11) -0.0092(10) 0.0138(10)
O2 0.0619(14) 0.0882(19) 0.0518(15) -0.0092(13) -0.0188(12) 0.0221(13)
N1 0.0329(11) 0.0340(13) 0.0508(16) 0.0030(11) 0.0001(11) 0.0012(10)
N2 0.0393(12) 0.0387(14) 0.0465(16) 0.0076(12) -0.0052(11) 0.0016(10)
C1 0.0374(14) 0.0418(17) 0.051(2) 0.0056(14) -0.0007(14) 0.0056(12)
C2 0.0368(14) 0.0447(18) 0.0469(19) 0.0089(15) -0.0041(13) 0.0019(13)
C3 0.0459(16) 0.052(2) 0.055(2) 0.0052(16) -0.0038(15) 0.0122(15)
C4 0.0455(17) 0.065(2) 0.054(2) 0.0064(17) -0.0121(16) 0.0151(16)
C5 0.0492(17) 0.059(2) 0.045(2) 0.0064(16) -0.0057(15) 0.0049(15)
C6 0.0468(16) 0.053(2) 0.0447(19) 0.0022(15) -0.0011(14) 0.0090(14)
C7 0.0366(14) 0.0443(18) 0.0466(19) 0.0089(14) -0.0019(13) 0.0027(13)
C8 0.0537(19) 0.081(3) 0.058(2) -0.001(2) -0.0119(18) 0.0116(18)
C9 0.069(2) 0.084(3) 0.052(2) -0.006(2) -0.0131(19) 0.015(2)
C10 0.065(2) 0.090(3) 0.063(3) -0.008(2) -0.017(2) 0.011(2)
C11 0.079(3) 0.090(3) 0.065(3) -0.010(2) -0.018(2) 0.018(2)
C12 0.075(3) 0.096(3) 0.079(3) -0.011(3) -0.020(2) 0.015(2)
C13 0.117(4) 0.127(5) 0.097(4) -0.038(3) -0.042(3) 0.050(4)
C14 0.0361(14) 0.0365(17) 0.0438(18) 0.0074(13) -0.0031(13) 0.0049(12)
C15 0.0399(15) 0.0451(18) 0.0484(19) 0.0058(15) 0.0020(14) 0.0000(13)
C16 0.0466(16) 0.0401(18) 0.055(2) 0.0079(15) -0.0041(15) -0.0072(13)
C17 0.0490(16) 0.0392(17) 0.0491(19) 0.0023(14) -0.0069(15) 0.0062(13)
C18 0.0421(15) 0.053(2) 0.048(2) 0.0055(16) 0.0044(14) 0.0107(14)
C19 0.0370(14) 0.0429(18) 0.054(2) 0.0033(15) 0.0006(14) -0.0006(13)
C20 0.064(2) 0.049(2) 0.055(2) -0.0053(17) -0.0070(17) 0.0102(16)
C21 0.070(2) 0.058(2) 0.059(2) -0.0048(18) -0.0098(19) 0.0092(18)
C22 0.081(3) 0.074(3) 0.053(2) -0.003(2) -0.005(2) 0.002(2)
C23 0.095(3) 0.104(4) 0.065(3) -0.011(3) -0.014(2) 0.002(3)
C24 0.134(5) 0.136(5) 0.083(4) -0.020(3) -0.024(3) -0.009(4)
C25 0.146(6) 0.213(8) 0.111(5) -0.033(5) -0.056(5) -0.014(6)
C26 0.0427(15) 0.0376(17) 0.049(2) 0.0108(14) -0.0047(14) -0.0041(13)
C27 0.0551(18) 0.049(2) 0.045(2) 0.0094(15) -0.0015(15) 0.0035(15)
C28 0.074(2) 0.056(2) 0.047(2) 0.0040(17) -0.0021(18) 0.0015(18)
C29 0.073(2) 0.060(2) 0.058(2) 0.0101(19) -0.0238(19) 0.0014(19)
C30 0.0539(18) 0.048(2) 0.058(2) 0.0077(17) -0.0136(17) 0.0062(15)
C31 0.0426(15) 0.0329(16) 0.051(2) 0.0115(14) -0.0055(14) -0.0033(12)
C32 0.0374(14) 0.0345(16) 0.053(2) 0.0132(14) -0.0024(14) -0.0014(12)
C33 0.0411(15) 0.0445(19) 0.059(2) 0.0151(16) -0.0053(15) 0.0047(13)
C34 0.0471(17) 0.046(2) 0.069(2) 0.0126(18) 0.0050(17) 0.0134(14)
C35 0.0576(19) 0.0445(19) 0.060(2) 0.0001(16) 0.0053(17) 0.0091(15)
C36 0.0420(16) 0.051(2) 0.054(2) 0.0047(17) -0.0055(15) 0.0035(14)

loop_
_atom_type_symbol
_atom_type_description
_atom_type_scat_dispersion_real
_atom_type_scat_dispersion_imag
_atom_type_scat_source
C C 0.0033 0.0016 'International Tables Vol C Tables 4.2.6.8 and 6.1.1.4'
H H 0.0000 0.0000 'International Tables Vol C Tables 4.2.6.8 and 6.1.1.4'
N N 0.0061 0.0033 'International Tables Vol C Tables 4.2.6.8 and 6.1.1.4'
O O 0.0106 0.0060 'International Tables Vol C Tables 4.2.6.8 and 6.1.1.4'
Pd Pd -0.9988 1.0072 'International Tables Vol C Tables 4.2.6.8 and 6.1.1.4'

loop_
_geom_angle_atom_site_label_1
_geom_angle_atom_site_label_2
_geom_angle_atom_site_label_3
_geom_angle
C26 Pd N2 80.96(12)
C26 Pd N1 100.80(11)
N2 Pd N1 174.86(10)
C26 Pd O1 168.56(11)
N2 Pd O1 87.99(9)
N1 Pd O1 90.47(9)
C7 O1 Pd 127.9(2)
C5 O2 C8 117.9(3)
C1 N1 C14 114.9(2)
C1 N1 Pd 122.1(2)
C14 N1 Pd 123.05(18)
C36 N2 C32 119.8(3)
C36 N2 Pd 124.1(2)
C32 N2 Pd 115.7(2)
N1 C1 C2 129.7(3)
C3 C2 C1 116.9(3)
C3 C2 C7 118.3(3)
C1 C2 C7 124.7(3)
C4 C3 C2 122.7(3)
C3 C4 C5 118.7(3)
O2 C5 C6 115.3(3)
O2 C5 C4 124.0(3)
C6 C5 C4 120.6(3)
C5 C6 C7 121.6(3)
O1 C7 C6 119.2(3)
O1 C7 C2 122.8(3)
C6 C7 C2 118.0(3)
O2 C8 C9 108.5(3)
C8 C9 C10 111.4(3)
C11 C10 C9 115.0(4)
C10 C11 C12 114.3(4)
C13 C12 C11 117.7(4)
C19 C14 C15 119.2(3)
C19 C14 N1 121.7(3)
C15 C14 N1 119.1(3)
C16 C15 C14 120.1(3)
C15 C16 C17 121.6(3)
C16 C17 C18 117.4(3)
C16 C17 C20 121.0(3)
C18 C17 C20 121.6(3)
C19 C18 C17 121.7(3)
C18 C19 C14 120.0(3)
C17 C20 C21 113.8(3)
C22 C21 C20 113.3(3)
C21 C22 C23 114.2(4)
C24 C23 C22 115.0(5)
C23 C24 C25 114.3(6)
C27 C26 C31 116.1(3)
C27 C26 Pd 131.1(2)
C31 C26 Pd 112.7(2)
C28 C27 C26 121.2(3)
C27 C28 C29 121.4(4)
C30 C29 C28 118.8(3)
C29 C30 C31 120.8(3)
C30 C31 C26 121.5(3)
C30 C31 C32 122.0(3)
C26 C31 C32 116.3(3)
N2 C32 C33 120.2(3)
N2 C32 C31 113.0(3)
C33 C32 C31 126.9(3)
C34 C33 C32 119.7(3)
C33 C34 C35 119.5(3)
C36 C35 C34 118.4(3)
N2 C36 C35 122.4(3)

loop_
_geom_bond_atom_site_label_1
_geom_bond_atom_site_label_2
_geom_bond_distance
Pd C26 1.996(3)
Pd N2 2.026(3)
Pd N1 2.045(2)
Pd O1 2.063(2)
O1 C7 1.298(3)
O2 C5 1.362(4)
O2 C8 1.427(4)
N1 C1 1.311(4)
N1 C14 1.430(4)
N2 C36 1.330(4)
N2 C32 1.356(4)
C1 C2 1.420(4)
C2 C3 1.409(4)
C2 C7 1.428(4)
C3 C4 1.366(5)
C4 C5 1.395(5)
C5 C6 1.380(4)
C6 C7 1.401(4)
C8 C9 1.498(5)
C9 C10 1.510(5)
C10 C11 1.490(5)
C11 C12 1.500(6)
C12 C13 1.447(6)
C14 C19 1.378(4)
C14 C15 1.394(4)
C15 C16 1.369(4)
C16 C17 1.386(5)
C17 C18 1.392(4)
C17 C20 1.508(4)
C18 C19 1.373(4)
C20 C21 1.514(5)
C21 C22 1.505(5)
C22 C23 1.516(6)
C23 C24 1.487(6)
C24 C25 1.508(8)
C26 C27 1.401(5)
C26 C31 1.416(4)
C27 C28 1.381(5)
C28 C29 1.389(5)
C29 C30 1.357(5)
C30 C31 1.395(5)
C31 C32 1.453(4)
C32 C33 1.390(4)
C33 C34 1.370(5)
C34 C35 1.386(5)
C35 C36 1.375(5)

loop_
_geom_torsion_atom_site_label_1
_geom_torsion_atom_site_label_2
_geom_torsion_atom_site_label_3
_geom_torsion_atom_site_label_4
_geom_torsion
C26 Pd O1 C7 155.2(5)
N2 Pd O1 C7 170.0(3)
N1 Pd O1 C7 -14.9(3)
C26 Pd N1 C1 -163.4(2)
N2 Pd N1 C1 87.1(10)
O1 Pd N1 C1 14.6(2)
C26 Pd N1 C14 15.1(2)
N2 Pd N1 C14 -94.4(11)
O1 Pd N1 C14 -166.9(2)
C26 Pd N2 C36 176.9(3)
N1 Pd N2 C36 -72.8(11)
O1 Pd N2 C36 -0.2(3)
C26 Pd N2 C32 -10.8(2)
N1 Pd N2 C32 99.5(10)
O1 Pd N2 C32 172.2(2)
C14 N1 C1 C2 172.7(3)
Pd N1 C1 C2 -8.8(5)
N1 C1 C2 C3 179.4(3)
N1 C1 C2 C7 -4.6(5)
C1 C2 C3 C4 176.1(3)
C7 C2 C3 C4 -0.1(5)
C2 C3 C4 C5 0.1(5)
C8 O2 C5 C6 177.3(3)
C8 O2 C5 C4 -2.0(5)
C3 C4 C5 O2 178.1(3)
C3 C4 C5 C6 -1.1(5)
O2 C5 C6 C7 -177.0(3)
C4 C5 C6 C7 2.3(5)
Pd O1 C7 C6 -172.3(2)
Pd O1 C7 C2 7.4(4)
C5 C6 C7 O1 177.5(3)
C5 C6 C7 C2 -2.3(5)
C3 C2 C7 O1 -178.5(3)
C1 C2 C7 O1 5.5(5)
C3 C2 C7 C6 1.2(5)
C1 C2 C7 C6 -174.8(3)
C5 O2 C8 C9 -175.4(3)
O2 C8 C9 C10 -175.8(4)
C8 C9 C10 C11 179.6(4)
C9 C10 C11 C12 -176.7(4)
C10 C11 C12 C13 -177.7(5)
C1 N1 C14 C19 59.5(4)
Pd N1 C14 C19 -119.0(3)
C1 N1 C14 C15 -120.7(3)
Pd N1 C14 C15 60.8(3)
C19 C14 C15 C16 1.7(5)
N1 C14 C15 C16 -178.1(3)
C14 C15 C16 C17 0.7(5)
C15 C16 C17 C18 -1.7(5)
C15 C16 C17 C20 176.6(3)
C16 C17 C18 C19 0.5(5)
C20 C17 C18 C19 -177.8(3)
C17 C18 C19 C14 1.8(5)
C15 C14 C19 C18 -2.9(5)
N1 C14 C19 C18 176.9(3)
C16 C17 C20 C21 -62.9(5)
C18 C17 C20 C21 115.3(4)
C17 C20 C21 C22 -172.7(3)
C20 C21 C22 C23 -175.1(4)
C21 C22 C23 C24 -176.4(5)
C22 C23 C24 C25 178.8(5)
N2 Pd C26 C27 -168.8(3)
N1 Pd C26 C27 16.1(3)
O1 Pd C26 C27 -153.8(4)
N2 Pd C26 C31 8.7(2)
N1 Pd C26 C31 -166.4(2)
O1 Pd C26 C31 23.7(6)
C31 C26 C27 C28 3.3(5)
Pd C26 C27 C28 -179.3(3)
C26 C27 C28 C29 -0.7(5)
C27 C28 C29 C30 -1.0(6)
C28 C29 C30 C31 -0.2(6)
C29 C30 C31 C26 3.1(5)
C29 C30 C31 C32 -173.2(3)
C27 C26 C31 C30 -4.6(4)
Pd C26 C31 C30 177.6(2)
C27 C26 C31 C32 171.9(3)
Pd C26 C31 C32 -6.0(3)
C36 N2 C32 C33 1.7(4)
Pd N2 C32 C33 -171.0(2)
C36 N2 C32 C31 -177.0(3)
Pd N2 C32 C31 10.3(3)
C30 C31 C32 N2 173.7(3)
C26 C31 C32 N2 -2.8(4)
C30 C31 C32 C33 -5.0(5)
C26 C31 C32 C33 178.6(3)
N2 C32 C33 C34 -0.9(5)
C31 C32 C33 C34 177.7(3)
C32 C33 C34 C35 -0.9(5)
C33 C34 C35 C36 1.7(5)
C32 N2 C36 C35 -0.8(5)
Pd N2 C36 C35 171.2(3)
C34 C35 C36 N2 -0.9(5)
